data_4003552
loop_
_publ_author_name
'Febriansyah, Benny'
'Neo, Chong Shern Daniel'
'Giovanni, David'
'Srivastava, Shivani'
'Lekina, Yulia'
'Koh, Teck Ming'
'Li, Yongxin'
'Shen, Ze Xiang'
'Asta, Mark'
'Sum, Tze Chien'
'Mathews, Nripan'
'England, Jason'

_publ_section_title
;
 Targeted Synthesis of Trimeric Organic--Bromoplumbate Hybrids That
 Display Intrinsic, Highly Stokes-Shifted, Broadband Emission
;
_journal_name_full 'Chemistry of Materials'
_journal_paper_doi 10.1021/acs.chemmater.9b03925
_journal_year 2020
_chemical_formula_sum 'C14 H18 Br4 N4 O2 Pb'
_chemical_formula_weight 801.15
_space_group_crystal_system trigonal
_space_group_IT_number 148
_space_group_name_Hall '-R 3'
_space_group_name_H-M_alt 'R -3 :H'
_atom_sites_solution_hydrogens geom
_atom_sites_solution_primary dual
_cell_angle_alpha 90
_cell_angle_beta 90
_cell_angle_gamma 120
_cell_formula_units_Z 9
_cell_length_a 15.4933(3)
_cell_length_b 15.4933(3)
_cell_length_c 24.3672(4)
_cell_measurement_reflns_used 8155
_cell_measurement_temperature 100.(2)
_cell_measurement_theta_max 36.9128
_cell_measurement_theta_min 2.6293
_cell_volume 5065.52(16)
_computing_cell_refinement 'SAINT V8.38A (Bruker AXS Inc., 2017)'
_computing_data_collection 'APEX3 (Bruker AXS Inc., 2018)'
_computing_data_reduction 'SAINT V8.38A (Bruker AXS Inc., 2017)'
_computing_molecular_graphics 'XP (Bruker AXS Inc., 2018)'
_computing_publication_material 'APEX3 (Bruker AXS Inc., 2018)'
_computing_structure_refinement 'SHELXL-2017/1 (Sheldrick, 2017)'
_computing_structure_solution 'XT, VERSION 2014/5'
_diffrn_ambient_temperature 100.(2)
_diffrn_detector_area_resol_mean 7.4074
_diffrn_measured_fraction_theta_full 1.000
_diffrn_measured_fraction_theta_max 1.000
_diffrn_measurement_device_type 'Photon II CPADs detector'
_diffrn_measurement_method 'phi and omega scans'
_diffrn_radiation_monochromator 'Multilayer Mirror'
_diffrn_radiation_type MoK\a
_diffrn_radiation_wavelength 0.71073
_diffrn_reflns_av_R_equivalents 0.0425
_diffrn_reflns_av_unetI/netI 0.0370
_diffrn_reflns_limit_h_max 26
_diffrn_reflns_limit_h_min -26
_diffrn_reflns_limit_k_max 22
_diffrn_reflns_limit_k_min -26
_diffrn_reflns_limit_l_max 41
_diffrn_reflns_limit_l_min -42
_diffrn_reflns_number 24847
_diffrn_reflns_theta_full 37.79
_diffrn_reflns_theta_max 37.79
_diffrn_reflns_theta_min 2.26
_diffrn_source 'Incoatec microfocus source'
_diffrn_source_type 'Bruker D8 Quest'
_exptl_absorpt_coefficient_mu 14.607
_exptl_absorpt_correction_T_max 0.32
_exptl_absorpt_correction_T_min 0.04
_exptl_absorpt_correction_type multi-scan
_exptl_absorpt_process_details
;
SADABS-2016/2 - Bruker AXS area detector scaling and absorption correction
;
_exptl_crystal_colour colourless
_exptl_crystal_density_diffrn 2.364
_exptl_crystal_density_method 'not measured'
_exptl_crystal_description block
_exptl_crystal_F_000 3312
_exptl_crystal_size_max 0.180
_exptl_crystal_size_mid 0.120
_exptl_crystal_size_min 0.100
_refine_diff_density_max 2.326
_refine_diff_density_min -1.396
_refine_ls_extinction_method none
_refine_ls_goodness_of_fit_ref 1.039
_refine_ls_hydrogen_treatment constr
_refine_ls_matrix_type full
_refine_ls_number_parameters 114
_refine_ls_number_reflns 6043
_refine_ls_number_restraints 0
_refine_ls_restrained_S_all 1.039
_refine_ls_R_factor_all 0.0532
_refine_ls_R_factor_gt 0.0390
_refine_ls_shift/su_max 0.001
_refine_ls_shift/su_mean 0.000
_refine_ls_structure_factor_coef Fsqd
_refine_ls_weighting_details 'w=1/[\s^2^(Fo^2^)+(0.0530P)^2^+19.8701P] where P=(Fo^2^+2Fc^2^)/3'
_refine_ls_weighting_scheme calc
_refine_ls_wR_factor_gt 0.0998
_refine_ls_wR_factor_ref 0.1070
_reflns_number_gt 4786
_reflns_number_total 6043
_reflns_threshold_expression 'I > 2\s(I)'
_cod_data_source_file cm9b03925_si_002.cif
_cod_data_source_block (2)6[Pb3Br12]
_cod_depositor_comments
;
The following automatic conversions were performed:

data item '_exptl_absorpt_correction_type' value 'Multi-Scan' was
changed to 'multi-scan' in accordance with the
/home/data/users/saulius/crontab/automatic-downloads/rss-feeds/ACS/lib/dictionaries/cif_core.dic
dictionary named 'cif_core.dic' version 2.4.2 last updated on
2011-04-26.

Automatic conversion script
Id: cif_fix_values 7556 2019-12-06 15:28:31Z antanas 
;
_cod_original_cell_volume 5065.5(2)
_cod_original_sg_symbol_H-M 'R -3'
_cod_database_code 4003552

loop_
_space_group_symop_operation_xyz
'x, y, z'
'-y, x-y, z'
'-x+y, -x, z'
'x+2/3, y+1/3, z+1/3'
'-y+2/3, x-y+1/3, z+1/3'
'-x+y+2/3, -x+1/3, z+1/3'
'x+1/3, y+2/3, z+2/3'
'-y+1/3, x-y+2/3, z+2/3'
'-x+y+1/3, -x+2/3, z+2/3'
'-x, -y, -z'
'y, -x+y, -z'
'x-y, x, -z'
'-x+2/3, -y+1/3, -z+1/3'
'y+2/3, -x+y+1/3, -z+1/3'
'x-y+2/3, x+1/3, -z+1/3'
'-x+1/3, -y+2/3, -z+2/3'
'y+1/3, -x+y+2/3, -z+2/3'
'x-y+1/3, x+2/3, -z+2/3'

loop_
_atom_site_type_symbol
_atom_site_label
_atom_site_fract_x
_atom_site_fract_y
_atom_site_fract_z
_atom_site_U_iso_or_equiv
_atom_site_adp_type
_atom_site_calc_flag
_atom_site_refinement_flags_adp
_atom_site_refinement_flags_occupancy
_atom_site_refinement_flags_posn
_atom_site_occupancy
_atom_site_disorder_assembly
_atom_site_disorder_group
Br Br1 0.50791(3) 0.80687(3) 0.44916(2) 0.02913(8) Uani d . . . 1 . .
Br Br2 0.37575(3) 0.84568(3) 0.59498(2) 0.02526(7) Uani d . . . 1 . .
C C1 0.2550(3) 0.1139(4) 0.34390(19) 0.0338(8) Uani d . . . 1 . .
H H1 0.267626 0.074395 0.318932 0.041 Uiso calc U . R 1 . .
C C2 0.1884(4) 0.1456(5) 0.3302(2) 0.0437(11) Uani d . . . 1 . .
H H2 0.154771 0.127889 0.295857 0.052 Uiso calc U . R 1 . .
C C3 0.1716(4) 0.2033(5) 0.3671(3) 0.0503(13) Uani d . . . 1 . .
H H3 0.126588 0.226157 0.358401 0.06 Uiso calc U . R 1 . .
C C4 0.2203(5) 0.2272(5) 0.4164(3) 0.0564(15) Uani d . . . 1 . .
H H4 0.209586 0.267279 0.441869 0.068 Uiso calc U . R 1 . .
C C5 0.2845(4) 0.1936(4) 0.4291(2) 0.0410(10) Uani d . . . 1 . .
H H5 0.316658 0.208718 0.463863 0.049 Uiso calc U . R 1 . .
C C6 0.3722(3) 0.1065(3) 0.40653(19) 0.0315(8) Uani d . . . 1 . .
H H6A 0.4233 0.154926 0.431974 0.038 Uiso calc U . R 1 . .
H H6B 0.406368 0.103945 0.372758 0.038 Uiso calc U . R 1 . .
C C7 0.3190(3) 0.0035(3) 0.4333(2) 0.0346(8) Uani d . . . 1 . .
N N1 0.3018(2) 0.1395(3) 0.39285(15) 0.0280(6) Uani d . . . 1 . .
N N2 0.3762(3) -0.0292(3) 0.45256(19) 0.0402(9) Uani d . . . 1 . .
H H2A 0.350107 -0.084728 0.471753 0.048 Uiso calc U . R 1 . .
H H2B 0.440767 0.004349 0.44632 0.048 Uiso calc U . R 1 . .
O O1 0.2288(3) -0.0399(3) 0.4407(2) 0.0573(11) Uani d . . . 1 . .
Pb Pb1 0.333333 0.666667 0.50884(2) 0.02341(6) Uani d T P S 1 . .
Pb Pb2 0.333333 0.666667 0.666667 0.02296(7) Uani d T P S 1 . .

loop_
_atom_site_aniso_label
_atom_site_aniso_U_11
_atom_site_aniso_U_22
_atom_site_aniso_U_33
_atom_site_aniso_U_12
_atom_site_aniso_U_13
_atom_site_aniso_U_23
Br1 0.02559(16) 0.02865(17) 0.03007(18) 0.01125(13) 0.00214(13) -0.00190(13)
Br2 0.02130(14) 0.02524(15) 0.02829(17) 0.01093(12) -0.00001(12) -0.00119(12)
C1 0.0300(18) 0.040(2) 0.0338(19) 0.0190(17) -0.0002(15) 0.0028(16)
C2 0.042(2) 0.060(3) 0.034(2) 0.030(2) -0.0041(19) 0.006(2)
C3 0.043(3) 0.048(3) 0.071(4) 0.031(2) -0.005(3) 0.003(3)
C4 0.051(3) 0.048(3) 0.081(4) 0.032(3) 0.000(3) -0.015(3)
C5 0.039(2) 0.041(2) 0.043(2) 0.020(2) -0.0050(19) -0.013(2)
C6 0.0235(15) 0.0302(17) 0.038(2) 0.0113(14) -0.0026(14) 0.0077(15)
C7 0.0318(19) 0.0269(17) 0.044(2) 0.0139(15) 0.0044(17) 0.0062(16)
N1 0.0247(13) 0.0277(14) 0.0311(15) 0.0128(12) -0.0023(12) -0.0005(12)
N2 0.041(2) 0.0288(17) 0.051(2) 0.0171(16) 0.0008(18) 0.0084(16)
O1 0.0394(19) 0.047(2) 0.082(3) 0.0193(18) 0.011(2) 0.016(2)
Pb1 0.02254(7) 0.02254(7) 0.02513(10) 0.01127(3) 0 0
Pb2 0.02197(8) 0.02197(8) 0.02494(14) 0.01098(4) 0 0

loop_
_atom_type_symbol
_atom_type_description
_atom_type_scat_dispersion_real
_atom_type_scat_dispersion_imag
_atom_type_scat_source
C C 0.0033 0.0016 'International Tables Vol C Tables 4.2.6.8 and 6.1.1.4'
H H 0.0000 0.0000 'International Tables Vol C Tables 4.2.6.8 and 6.1.1.4'
Br Br -0.2901 2.4595 'International Tables Vol C Tables 4.2.6.8 and 6.1.1.4'
N N 0.0061 0.0033 'International Tables Vol C Tables 4.2.6.8 and 6.1.1.4'
O O 0.0106 0.0060 'International Tables Vol C Tables 4.2.6.8 and 6.1.1.4'
Pb Pb -3.3944 10.1111 'International Tables Vol C Tables 4.2.6.8 and 6.1.1.4'

loop_
_geom_angle_atom_site_label_1
_geom_angle_atom_site_label_2
_geom_angle_atom_site_label_3
_geom_angle_site_symmetry_1
_geom_angle_site_symmetry_3
_geom_angle
_geom_angle_publ_flag
N1 C1 C2 . . 119.7(4) ?
N1 C1 H1 . . 120.2 ?
C2 C1 H1 . . 120.2 ?
C1 C2 C3 . . 119.1(5) ?
C1 C2 H2 . . 120.5 ?
C3 C2 H2 . . 120.5 ?
C4 C3 C2 . . 119.3(5) ?
C4 C3 H3 . . 120.3 ?
C2 C3 H3 . . 120.3 ?
C5 C4 C3 . . 120.3(5) ?
C5 C4 H4 . . 119.8 ?
C3 C4 H4 . . 119.8 ?
N1 C5 C4 . . 120.0(5) ?
N1 C5 H5 . . 120.0 ?
C4 C5 H5 . . 120.0 ?
N1 C6 C7 . . 110.9(3) ?
N1 C6 H6A . . 109.5 ?
C7 C6 H6A . . 109.5 ?
N1 C6 H6B . . 109.5 ?
C7 C6 H6B . . 109.5 ?
H6A C6 H6B . . 108.0 ?
O1 C7 N2 . . 123.0(5) ?
O1 C7 C6 . . 120.4(4) ?
N2 C7 C6 . . 116.2(4) ?
C5 N1 C1 . . 121.6(4) ?
C5 N1 C6 . . 119.3(4) ?
C1 N1 C6 . . 119.1(4) ?
C7 N2 H2A . . 120.0 ?
C7 N2 H2B . . 120.0 ?
H2A N2 H2B . . 120.0 ?
Br1 Pb1 Br1 . 2_665 96.695(12) ?
Br1 Pb1 Br1 . 3_565 96.696(12) ?
Br1 Pb1 Br1 2_665 3_565 96.696(12) ?
Br2 Pb2 Br2 13_566 2_665 89.391(10) ?
Br2 Pb2 Br2 13_566 3_565 89.392(10) ?
Br2 Pb2 Br2 2_665 3_565 90.610(10) ?
Br2 Pb2 Br2 13_566 . 179.998(14) ?
Br2 Pb2 Br2 2_665 . 90.610(10) ?
Br2 Pb2 Br2 3_565 . 90.610(10) ?
Br2 Pb2 Br2 13_566 14_456 90.609(10) ?
Br2 Pb2 Br2 2_665 14_456 180.0 ?
Br2 Pb2 Br2 3_565 14_456 89.392(10) ?
Br2 Pb2 Br2 . 14_456 89.390(10) ?
Br2 Pb2 Br2 13_566 15_556 90.608(10) ?
Br2 Pb2 Br2 2_665 15_556 89.391(10) ?
Br2 Pb2 Br2 3_565 15_556 180.0 ?
Br2 Pb2 Br2 . 15_556 89.390(10) ?
Br2 Pb2 Br2 14_456 15_556 90.608(10) ?

loop_
_geom_bond_atom_site_label_1
_geom_bond_atom_site_label_2
_geom_bond_site_symmetry_2
_geom_bond_distance
_geom_bond_publ_flag
Br1 Pb1 . 2.8764(4) ?
Br2 Pb2 . 3.0583(4) ?
C1 N1 . 1.348(6) ?
C1 C2 . 1.388(7) ?
C1 H1 . 0.95 ?
C2 C3 . 1.383(8) ?
C2 H2 . 0.95 ?
C3 C4 . 1.366(10) ?
C3 H3 . 0.95 ?
C4 C5 . 1.369(8) ?
C4 H4 . 0.95 ?
C5 N1 . 1.335(6) ?
C5 H5 . 0.95 ?
C6 N1 . 1.456(5) ?
C6 C7 . 1.529(6) ?
C6 H6A . 0.99 ?
C6 H6B . 0.99 ?
C7 O1 . 1.224(6) ?
C7 N2 . 1.308(6) ?
N2 H2A . 0.88 ?
N2 H2B . 0.88 ?
